data_7134256
loop_
_publ_author_name
'Zafar, Mohammad'
'Shamali, Donia'
'Barel, Nitsan'
'Danovich, David'
'Tulchinsky, Yuri'

_publ_section_title
;
 Bicyclic sulfonium pincer ligand with a thiatriptycenium
 backbone-synthesis and applications in &#x3c0;-acid catalysis.
;
_journal_issue 23
_journal_name_full 'Chemical communications (Cambridge, England)'
_journal_page_first 4559
_journal_page_last 4562
_journal_paper_doi 10.1039/d5cc00310e
_journal_volume 61
_journal_year 2025
_chemical_formula_moiety 'C52 H49 O P2 S, C F3 O3 S, 0.5(C7)'
_chemical_formula_sum 'C56.5 H49 F3 O4 P2 S2'
_chemical_formula_weight 975.01
_space_group_crystal_system triclinic
_space_group_IT_number 2
_space_group_name_Hall '-P 1'
_space_group_name_H-M_alt 'P -1'
_atom_sites_solution_hydrogens geom
_atom_sites_solution_primary dual
_audit_creation_date 2024-11-20
_audit_creation_method
;
Olex2 1.5-ac6-020
(compiled 2024.02.14 svn.r2f8d729c for Rigaku Oxford Diffraction, GUI svn.r6966)
;
_audit_update_record
;
2025-01-11 deposited with the CCDC.	2025-02-09 downloaded from the CCDC.
;
_cell_angle_alpha 80.179(2)
_cell_angle_beta 80.228(2)
_cell_angle_gamma 67.613(3)
_cell_formula_units_Z 2
_cell_length_a 10.0296(3)
_cell_length_b 12.2752(3)
_cell_length_c 22.7212(6)
_cell_measurement_reflns_used 12975
_cell_measurement_temperature 200.0(1)
_cell_measurement_theta_max 31.1080
_cell_measurement_theta_min 2.2700
_cell_volume 2531.69(13)
_computing_cell_refinement 'CrysAlisPro 1.171.43.141a (Rigaku OD, 2024)'
_computing_data_collection 'CrysAlisPro system (CCD 43.141a 64-bit (release 04-10-2024))'
_computing_data_reduction 'CrysAlisPro 1.171.43.141a (Rigaku OD, 2024)'
_computing_molecular_graphics 'Olex2 1.5-ac6-020 (Dolomanov et al., 2009)'
_computing_publication_material 'Olex2 1.5-ac6-020 (Dolomanov et al., 2009)'
_computing_structure_refinement 'SHELXL 2018/3 (Sheldrick, 2015)'
_computing_structure_solution 'SHELXT  (Sheldrick, 2015)'
_diffrn_ambient_environment N~2~
_diffrn_ambient_temperature 200.0(1)
_diffrn_detector 'Hybrid Pixel Array Detector'
_diffrn_detector_area_resol_mean 10.0000
_diffrn_detector_type HyPix
_diffrn_measured_fraction_theta_full 0.999
_diffrn_measured_fraction_theta_max 0.778
_diffrn_measurement_details
;
List of Runs (angles in degrees, time in seconds):

  # Type    Start    End  Width  t~exp~   \w     \q     \k     \f   Frames
#--------------------------------------------------------------------------
  1  \w     -9.00  33.00   0.50  105.00    --    2.63 -99.00-120.00   84
  2  \w    -62.00  10.00   0.50  105.00    --    2.63 -37.00 120.00  144
  3  \w    -70.00   5.00   0.50  105.00    --    2.63 -19.00   0.00  150
  4  \w    -66.00   1.00   0.50  105.00    --    2.63 -19.00-120.00  134
  5  \w    -23.00   4.00   0.50  105.00    --    2.63 -99.00   0.00   54
  6  \w    -55.00 -28.00   0.50  105.00    --    2.63 -57.00-120.00   54
  7  \w    -20.00  20.00   0.50  105.00    --   -4.03 -99.00  60.00   80
;
_diffrn_measurement_device 'four-circle diffractometer'
_diffrn_measurement_device_type 'XtaLAB Synergy, Single source at offset/far, HyPix'
_diffrn_measurement_method '\w scans'
_diffrn_orient_matrix_type 'CrysAlisPro convention (1999,Acta A55,543-557)'
_diffrn_orient_matrix_UB_11 -0.0416468000
_diffrn_orient_matrix_UB_12 -0.0359139000
_diffrn_orient_matrix_UB_13 0.0009742000
_diffrn_orient_matrix_UB_21 -0.0089965000
_diffrn_orient_matrix_UB_22 -0.0050918000
_diffrn_orient_matrix_UB_23 0.0318708000
_diffrn_orient_matrix_UB_31 -0.0641326000
_diffrn_orient_matrix_UB_32 0.0514116000
_diffrn_orient_matrix_UB_33 -0.0007007000
_diffrn_radiation_monochromator mirror
_diffrn_radiation_probe x-ray
_diffrn_radiation_type 'Mo K\a'
_diffrn_radiation_wavelength 0.71073
_diffrn_reflns_av_R_equivalents 0.0360
_diffrn_reflns_av_unetI/netI 0.0426
_diffrn_reflns_Laue_measured_fraction_full 0.999
_diffrn_reflns_Laue_measured_fraction_max 0.778
_diffrn_reflns_limit_h_max 12
_diffrn_reflns_limit_h_min -14
_diffrn_reflns_limit_k_max 17
_diffrn_reflns_limit_k_min -17
_diffrn_reflns_limit_l_max 30
_diffrn_reflns_limit_l_min -32
_diffrn_reflns_number 34010
_diffrn_reflns_point_group_measured_fraction_full 0.999
_diffrn_reflns_point_group_measured_fraction_max 0.778
_diffrn_reflns_theta_full 25.242
_diffrn_reflns_theta_max 31.017
_diffrn_reflns_theta_min 2.211
_diffrn_source 'micro-focus sealed X-ray tube'
_diffrn_source_type 'PhotonJet (Mo) X-ray Source'
_exptl_absorpt_coefficient_mu 0.225
_exptl_absorpt_correction_T_max 1.000
_exptl_absorpt_correction_T_min 0.606
_exptl_absorpt_correction_type gaussian
_exptl_absorpt_process_details
;
CrysAlisPro 1.171.43.141a (Rigaku Oxford Diffraction, 2024)
Numerical absorption correction based on gaussian integration over
a multifaceted crystal model
Empirical absorption correction using spherical harmonics,
implemented in SCALE3 ABSPACK scaling algorithm.
;
_exptl_crystal_colour colourless
_exptl_crystal_colour_primary colourless
_exptl_crystal_density_diffrn 1.279
_exptl_crystal_description plate
_exptl_crystal_F_000 1018
_exptl_crystal_size_max 0.287
_exptl_crystal_size_mid 0.132
_exptl_crystal_size_min 0.039
_refine_diff_density_max 0.397
_refine_diff_density_min -0.329
_refine_diff_density_rms 0.055
_refine_ls_extinction_method none
_refine_ls_goodness_of_fit_ref 1.038
_refine_ls_hydrogen_treatment constr
_refine_ls_matrix_type full
_refine_ls_number_parameters 678
_refine_ls_number_reflns 12574
_refine_ls_number_restraints 136
_refine_ls_restrained_S_all 1.042
_refine_ls_R_factor_all 0.0657
_refine_ls_R_factor_gt 0.0472
_refine_ls_shift/su_max 0.001
_refine_ls_shift/su_mean 0.000
_refine_ls_structure_factor_coef Fsqd
_refine_ls_weighting_details 'w=1/[\s^2^(Fo^2^)+(0.0701P)^2^+0.6391P] where P=(Fo^2^+2Fc^2^)/3'
_refine_ls_weighting_scheme calc
_refine_ls_wR_factor_gt 0.1240
_refine_ls_wR_factor_ref 0.1322
_reflns_Friedel_coverage 0.000
_reflns_number_gt 9615
_reflns_number_total 12574
_reflns_threshold_expression 'I > 2\s(I)'
_cod_data_source_file d5cc00310e3.cif
_cod_data_source_block yuri18
_cod_depositor_comments 'Adding full bibliography for 7134256.cif.'
_cod_original_cell_volume 2531.68(13)
_cod_original_formula_sum 'C56.50 H49 F3 O4 P2 S2'
_cod_database_code 7134256
_shelx_shelxl_version_number 2018/3
_chemical_oxdiff_formula C56H3F3O4P2S2
_shelx_space_group_comment
;
The symmetry employed for this shelxl refinement is uniquely defined
by the following loop, which should always be used as a source of
symmetry information in preference to the above space-group names.
They are only intended as comments.
;
_shelx_estimated_absorpt_t_max 0.991
_shelx_estimated_absorpt_t_min 0.938
_olex2_refinement_description
;
1. Fixed Uiso
 At 1.2 times of:
  All C(H) groups
 At 1.5 times of:
  All C(H,H,H) groups
2. Restrained distances
 C7T-C1T
 1.51 with sigma of 0.02
 C1T-C6T = C1T-C2T = C5T-C4T
 1.39 with sigma of 0.02
 C6T-C5T = C4T-C3T = C3T-C2T
 1.38 with sigma of 0.02
 C7T-C6T = C7T-C2T
 2.52 with sigma of 0.04
 C1T-C5T
 2.42 with sigma of 0.04
 C1T-C3T
 2.41 with sigma of 0.04
 C6T-C4T
 2.39 with sigma of 0.04
 C5T-C3T = C4T-C2T
 2.4 with sigma of 0.04
 C1T-C6T \\sim C6T-C5T \\sim C5T-C4T \\sim C4T-C3T \\sim C3T-C2T \\sim C2T-C1T
 with sigma of 0.02
 C1T-C3T \\sim C1T-C5T \\sim C2T-C4T \\sim C6T-C2T \\sim C5T-C3T \\sim C6T-C4T
 with sigma of 0.04
 C7T-C2T \\sim C7T-C6T
 with sigma of 0.04
3. Restrained planarity
 C1T, C2T, C3T, C4T, C5T, C6T, C7T
 with sigma of 0.1
4. Uiso/Uaniso restraints and constraints
C1T \\sim C2T \\sim C3T \\sim C4T \\sim C5T \\sim C6T \\sim C7T: within 2A with
sigma of 0.04 and sigma for terminal atoms of 0.08 within 2A
5. Rigid body (RIGU) restrains
 C1T, C2T, C3T, C4T, C5T, C6T, C7T
 with sigma for 1-2 distances of 0.004 and sigma for 1-3 distances of 0.004
6. Others
 Sof(C21B)=Sof(H21D)=Sof(H21E)=Sof(H21F)=Sof(C22B)=Sof(H22D)=Sof(H22E)=
 Sof(H22F)=Sof(C23B)=Sof(H23D)=Sof(H23E)=Sof(H23F)=1-FVAR(1)
 Sof(C21A)=Sof(H21A)=Sof(H21B)=Sof(H21C)=Sof(C22A)=Sof(H22A)=Sof(H22B)=
 Sof(H22C)=Sof(C23A)=Sof(H23A)=Sof(H23B)=Sof(H23C)=FVAR(1)
 Fixed Sof: C1T(0.5) C2T(0.5) C3T(0.5) C4T(0.5) C5T(0.5) C6T(0.5) C7T(0.5)
7.a Aromatic/amide H refined with riding coordinates:
 C3(H3), C5(H5), C9(H9), C11(H11), C15(H15), C16(H16), C17(H17), C18(H18),
 C30(H30), C31(H31), C32(H32), C33(H33), C34(H34), C36(H36), C37(H37), C38(H38),
  C39(H39), C40(H40), C42(H42), C43(H43), C44(H44), C45(H45), C46(H46),
 C48(H48), C49(H49), C50(H50), C51(H51), C52(H52)
7.b Idealised Me refined as rotating group:
 C25(H25A,H25B,H25C), C26(H26A,H26B,H26C), C27(H27A,H27B,H27C), C28(H28A,H28B,
 H28C), C21A(H21A,H21B,H21C), C22A(H22A,H22B,H22C), C23A(H23A,H23B,H23C),
 C21B(H21D,H21E,H21F), C22B(H22D,H22E,H22F), C23B(H23D,H23E,H23F)
;
_olex2_submission_special_instructions 'No special instructions were received'
_oxdiff_exptl_absorpt_empirical_details
;
Empirical correction (ABSPACK) includes:
- Absorption correction using spherical harmonics
- Frame scaling
;
_oxdiff_exptl_absorpt_empirical_full_max 1.347
_oxdiff_exptl_absorpt_empirical_full_min 0.820

loop_
_space_group_symop_operation_xyz
'x, y, z'
'-x, -y, -z'

loop_
_atom_site_label
_atom_site_type_symbol
_atom_site_fract_x
_atom_site_fract_y
_atom_site_fract_z
_atom_site_U_iso_or_equiv
_atom_site_adp_type
_atom_site_occupancy
_atom_site_site_symmetry_order
_atom_site_calc_flag
_atom_site_refinement_flags_posn
_atom_site_refinement_flags_adp
_atom_site_refinement_flags_occupancy
_atom_site_disorder_assembly
_atom_site_disorder_group
S1 S 0.41498(4) 0.82205(3) 0.72558(2) 0.02299(10) Uani 1 1 d . . . . .
P1 P 0.64035(4) 0.79970(4) 0.60210(2) 0.02568(10) Uani 1 1 d . . . . .
P2 P 0.60889(4) 0.60860(4) 0.81406(2) 0.02792(11) Uani 1 1 d . . . . .
O1 O -0.02208(12) 0.85731(11) 0.71825(5) 0.0281(3) Uani 1 1 d . . . . .
C1 C 0.36129(17) 0.81157(14) 0.65642(7) 0.0228(3) Uani 1 1 d . . . . .
C2 C 0.46040(17) 0.78961(14) 0.60471(7) 0.0250(3) Uani 1 1 d . . . . .
C3 C 0.40858(19) 0.77372(16) 0.55503(8) 0.0304(4) Uani 1 1 d . . . . .
H3 H 0.471718 0.760387 0.518592 0.037 Uiso 1 1 calc R U . . .
C4 C 0.26735(19) 0.77656(18) 0.55650(8) 0.0325(4) Uani 1 1 d . . . . .
C5 C 0.17266(18) 0.80102(16) 0.60934(8) 0.0291(4) Uani 1 1 d . . . . .
H5 H 0.076194 0.803733 0.610913 0.035 Uiso 1 1 calc R U . . .
C6 C 0.21753(17) 0.82136(14) 0.65943(7) 0.0241(3) Uani 1 1 d . . . . .
C7 C 0.12073(16) 0.84944(14) 0.71948(7) 0.0239(3) Uani 1 1 d . . . . .
C8 C 0.19220(17) 0.74538(14) 0.76590(7) 0.0226(3) Uani 1 1 d . . . . .
C9 C 0.12395(17) 0.67434(14) 0.80109(7) 0.0248(3) Uani 1 1 d . . . . .
H9 H 0.025803 0.688181 0.797222 0.030 Uiso 1 1 calc R U . . .
C10 C 0.19878(17) 0.58147(14) 0.84270(7) 0.0246(3) Uani 1 1 d . . . . .
C11 C 0.34206(18) 0.56359(15) 0.84813(7) 0.0261(3) Uani 1 1 d . . . . .
H11 H 0.392095 0.501311 0.876542 0.031 Uiso 1 1 calc R U . . .
C12 C 0.41526(17) 0.63387(14) 0.81332(7) 0.0241(3) Uani 1 1 d . . . . .
C13 C 0.33672(17) 0.72293(14) 0.77239(7) 0.0226(3) Uani 1 1 d . . . . .
C14 C 0.27071(18) 0.95527(14) 0.74423(7) 0.0268(3) Uani 1 1 d . . . . .
C15 C 0.2990(2) 1.04177(16) 0.76565(8) 0.0353(4) Uani 1 1 d . . . . .
H15 H 0.395565 1.035532 0.767592 0.042 Uiso 1 1 calc R U . . .
C16 C 0.1804(3) 1.13850(17) 0.78428(10) 0.0443(5) Uani 1 1 d . . . . .
H16 H 0.194748 1.200813 0.798865 0.053 Uiso 1 1 calc R U . . .
C17 C 0.0414(2) 1.14390(17) 0.78156(10) 0.0432(5) Uani 1 1 d . . . . .
H17 H -0.038797 1.210112 0.794872 0.052 Uiso 1 1 calc R U . . .
C18 C 0.0154(2) 1.05556(16) 0.75998(8) 0.0348(4) Uani 1 1 d . . . . .
H18 H -0.081311 1.061413 0.758775 0.042 Uiso 1 1 calc R U . . .
C19 C 0.13153(18) 0.95862(14) 0.74016(7) 0.0268(3) Uani 1 1 d . . . . .
C20 C 0.2204(2) 0.7513(3) 0.50122(9) 0.0508(6) Uani 1 1 d . . . . .
C24 C 0.11948(18) 0.50413(15) 0.88118(7) 0.0284(4) Uani 1 1 d . . . . .
C25 C 0.0541(2) 0.45436(19) 0.84056(9) 0.0412(5) Uani 1 1 d . . . . .
H25A H -0.018233 0.519964 0.818767 0.062 Uiso 1 1 calc R U . . .
H25B H 0.007452 0.402169 0.865271 0.062 Uiso 1 1 calc R U . . .
H25C H 0.131187 0.409192 0.811721 0.062 Uiso 1 1 calc R U . . .
C26 C -0.0041(2) 0.58247(18) 0.92299(8) 0.0365(4) Uani 1 1 d . . . . .
H26A H 0.036942 0.611302 0.950526 0.055 Uiso 1 1 calc R U . . .
H26B H -0.059954 0.535842 0.946211 0.055 Uiso 1 1 calc R U . . .
H26C H -0.068065 0.650155 0.898855 0.055 Uiso 1 1 calc R U . . .
C27 C 0.2207(2) 0.39940(18) 0.91917(9) 0.0404(5) Uani 1 1 d . . . . .
H27A H 0.299545 0.349362 0.892643 0.061 Uiso 1 1 calc R U . . .
H27B H 0.165717 0.352539 0.942875 0.061 Uiso 1 1 calc R U . . .
H27C H 0.261555 0.429408 0.946271 0.061 Uiso 1 1 calc R U . . .
C28 C -0.1104(2) 0.95412(18) 0.67834(9) 0.0388(4) Uani 1 1 d . . . . .
H28A H -0.140034 0.921556 0.648477 0.058 Uiso 1 1 calc R U . . .
H28B H -0.053701 1.002187 0.657810 0.058 Uiso 1 1 calc R U . . .
H28C H -0.196802 1.003760 0.701894 0.058 Uiso 1 1 calc R U . . .
C29 C 0.65586(18) 0.48510(16) 0.87385(8) 0.0310(4) Uani 1 1 d . . . . .
C30 C 0.6839(2) 0.37407(18) 0.85655(10) 0.0432(5) Uani 1 1 d . . . . .
H30 H 0.678449 0.367142 0.816091 0.052 Uiso 1 1 calc R U . . .
C31 C 0.7197(3) 0.2739(2) 0.89815(12) 0.0567(6) Uani 1 1 d . . . . .
H31 H 0.736488 0.198709 0.886350 0.068 Uiso 1 1 calc R U . . .
C32 C 0.7311(3) 0.2828(2) 0.95670(11) 0.0572(7) Uani 1 1 d . . . . .
H32 H 0.757337 0.213692 0.984958 0.069 Uiso 1 1 calc R U . . .
C33 C 0.7046(3) 0.3911(2) 0.97395(10) 0.0531(6) Uani 1 1 d . . . . .
H33 H 0.712135 0.396860 1.014340 0.064 Uiso 1 1 calc R U . . .
C34 C 0.6666(2) 0.49368(19) 0.93293(9) 0.0400(4) Uani 1 1 d . . . . .
H34 H 0.648149 0.568667 0.945354 0.048 Uiso 1 1 calc R U . . .
C35 C 0.59196(19) 0.73986(17) 0.84705(8) 0.0332(4) Uani 1 1 d . . . . .
C36 C 0.4890(2) 0.7871(2) 0.89418(11) 0.0484(5) Uani 1 1 d . . . . .
H36 H 0.422624 0.749460 0.912189 0.058 Uiso 1 1 calc R U . . .
C37 C 0.4826(3) 0.8890(3) 0.91513(14) 0.0655(7) Uani 1 1 d . . . . .
H37 H 0.412692 0.920534 0.947651 0.079 Uiso 1 1 calc R U . . .
C38 C 0.5793(3) 0.9450(2) 0.88820(14) 0.0684(8) Uani 1 1 d . . . . .
H38 H 0.575486 1.014581 0.902489 0.082 Uiso 1 1 calc R U . . .
C39 C 0.6797(3) 0.8995(2) 0.84115(13) 0.0593(6) Uani 1 1 d . . . . .
H39 H 0.744693 0.938195 0.822663 0.071 Uiso 1 1 calc R U . . .
C40 C 0.6870(2) 0.7986(2) 0.82060(10) 0.0422(5) Uani 1 1 d . . . . .
H40 H 0.757268 0.767873 0.788025 0.051 Uiso 1 1 calc R U . . .
C41 C 0.74437(18) 0.65578(15) 0.63999(7) 0.0266(3) Uani 1 1 d . . . . .
C42 C 0.7114(2) 0.55381(17) 0.64690(8) 0.0354(4) Uani 1 1 d . . . . .
H42 H 0.625812 0.556258 0.633184 0.043 Uiso 1 1 calc R U . . .
C43 C 0.8046(3) 0.44802(18) 0.67408(10) 0.0467(5) Uani 1 1 d . . . . .
H43 H 0.782615 0.378051 0.678778 0.056 Uiso 1 1 calc R U . . .
C44 C 0.9285(2) 0.4443(2) 0.69419(10) 0.0496(6) Uani 1 1 d . . . . .
H44 H 0.991556 0.371679 0.712598 0.060 Uiso 1 1 calc R U . . .
C45 C 0.9617(2) 0.5447(2) 0.68786(9) 0.0448(5) Uani 1 1 d . . . . .
H45 H 1.047743 0.541449 0.701458 0.054 Uiso 1 1 calc R U . . .
C46 C 0.86907(19) 0.65043(18) 0.66156(8) 0.0348(4) Uani 1 1 d . . . . .
H46 H 0.890669 0.720343 0.658146 0.042 Uiso 1 1 calc R U . . .
C47 C 0.70821(17) 0.78372(15) 0.52284(8) 0.0281(3) Uani 1 1 d . . . . .
C48 C 0.7741(2) 0.67649(18) 0.49905(9) 0.0403(4) Uani 1 1 d . . . . .
H48 H 0.790392 0.604276 0.524921 0.048 Uiso 1 1 calc R U . . .
C49 C 0.8164(3) 0.6737(2) 0.43796(10) 0.0542(6) Uani 1 1 d . . . . .
H49 H 0.861229 0.599648 0.422211 0.065 Uiso 1 1 calc R U . . .
C50 C 0.7943(3) 0.7766(2) 0.40008(10) 0.0615(7) Uani 1 1 d . . . . .
H50 H 0.822930 0.774243 0.358112 0.074 Uiso 1 1 calc R U . . .
C51 C 0.7308(3) 0.8828(2) 0.42298(11) 0.0654(8) Uani 1 1 d . . . . .
H51 H 0.715479 0.954455 0.396678 0.078 Uiso 1 1 calc R U . . .
C52 C 0.6884(2) 0.88766(18) 0.48412(9) 0.0450(5) Uani 1 1 d . . . . .
H52 H 0.645775 0.962191 0.499513 0.054 Uiso 1 1 calc R U . . .
C21A C 0.2537(6) 0.8278(5) 0.4456(3) 0.0552(14) Uani 0.689(9) 1 d . . P A 1
H21A H 0.196274 0.911403 0.449985 0.083 Uiso 0.689(9) 1 calc R U P A 1
H21B H 0.229163 0.806062 0.410398 0.083 Uiso 0.689(9) 1 calc R U P A 1
H21C H 0.357250 0.815504 0.440279 0.083 Uiso 0.689(9) 1 calc R U P A 1
C22A C 0.3222(7) 0.6176(4) 0.49032(17) 0.0643(15) Uani 0.689(9) 1 d . . P A 1
H22A H 0.423894 0.611096 0.482731 0.096 Uiso 0.689(9) 1 calc R U P A 1
H22B H 0.295478 0.596276 0.455526 0.096 Uiso 0.689(9) 1 calc R U P A 1
H22C H 0.309248 0.563619 0.526048 0.096 Uiso 0.689(9) 1 calc R U P A 1
C23A C 0.0681(6) 0.7568(9) 0.5096(2) 0.104(4) Uani 0.689(9) 1 d . . P A 1
H23A H 0.053910 0.702458 0.544920 0.157 Uiso 0.689(9) 1 calc R U P A 1
H23B H 0.047729 0.733602 0.473876 0.157 Uiso 0.689(9) 1 calc R U P A 1
H23C H 0.002139 0.837868 0.515481 0.157 Uiso 0.689(9) 1 calc R U P A 1
C21B C 0.3066(18) 0.775(3) 0.4448(7) 0.142(11) Uani 0.311(9) 1 d . . P A 2
H21D H 0.302407 0.857311 0.440568 0.213 Uiso 0.311(9) 1 calc R U P A 2
H21E H 0.267045 0.763728 0.410769 0.213 Uiso 0.311(9) 1 calc R U P A 2
H21F H 0.407648 0.720879 0.445544 0.213 Uiso 0.311(9) 1 calc R U P A 2
C22B C 0.186(2) 0.6462(11) 0.5144(6) 0.101(6) Uani 0.311(9) 1 d . . P A 2
H22D H 0.274815 0.577215 0.521357 0.151 Uiso 0.311(9) 1 calc R U P A 2
H22E H 0.144518 0.636929 0.480410 0.151 Uiso 0.311(9) 1 calc R U P A 2
H22F H 0.115851 0.652346 0.550507 0.151 Uiso 0.311(9) 1 calc R U P A 2
C23B C 0.0561(10) 0.8620(13) 0.4924(5) 0.072(4) Uani 0.311(9) 1 d . . P A 2
H23D H -0.014099 0.854076 0.526972 0.107 Uiso 0.311(9) 1 calc R U P A 2
H23E H 0.022052 0.856396 0.455508 0.107 Uiso 0.311(9) 1 calc R U P A 2
H23F H 0.066189 0.939110 0.489753 0.107 Uiso 0.311(9) 1 calc R U P A 2
S1C S 0.54084(6) 0.22412(5) 0.74300(3) 0.04791(14) Uani 1 1 d . . . . .
F1C F 0.30524(17) 0.36767(18) 0.69767(9) 0.0894(6) Uani 1 1 d . . . . .
F2C F 0.4283(2) 0.45597(14) 0.72468(8) 0.0820(5) Uani 1 1 d . . . . .
F3C F 0.5012(2) 0.37417(16) 0.64466(7) 0.0842(5) Uani 1 1 d . . . . .
O1C O 0.54483(19) 0.13564(16) 0.70807(10) 0.0672(5) Uani 1 1 d . . . . .
O2C O 0.4536(2) 0.22827(18) 0.79993(8) 0.0697(5) Uani 1 1 d . . . . .
O3C O 0.67916(18) 0.23411(16) 0.74316(10) 0.0674(5) Uani 1 1 d . . . . .
C1C C 0.4398(2) 0.3619(2) 0.70058(11) 0.0519(6) Uani 1 1 d . . . . .
C1T C 1.0208(10) -0.0163(7) 0.9666(4) 0.110(4) Uani 0.5 1 d D U P B -1
C2T C 1.0977(13) 0.0582(10) 0.9637(4) 0.115(4) Uani 0.5 1 d D U P B -1
C3T C 1.0979(7) 0.1112(5) 1.0128(3) 0.0779(16) Uani 0.5 1 d D U P B -1
C4T C 1.0167(14) 0.0876(10) 1.0651(4) 0.095(3) Uani 0.5 1 d D U P B -1
C5T C 0.9378(10) 0.0152(8) 1.0678(4) 0.098(3) Uani 0.5 1 d D U P B -1
C6T C 0.9358(12) -0.0367(9) 1.0205(5) 0.108(3) Uani 0.5 1 d D U P B -1
C7T C 1.018(3) -0.088(2) 0.9192(9) 0.237(10) Uani 0.5 1 d D U P B -1

loop_
_atom_site_aniso_label
_atom_site_aniso_U_11
_atom_site_aniso_U_22
_atom_site_aniso_U_33
_atom_site_aniso_U_23
_atom_site_aniso_U_13
_atom_site_aniso_U_12
S1 0.01900(18) 0.02654(19) 0.02357(19) 0.00110(14) -0.00113(14) -0.01064(15)
P1 0.0201(2) 0.0286(2) 0.0284(2) -0.00073(16) 0.00047(15) -0.01129(17)
P2 0.0186(2) 0.0351(2) 0.0271(2) 0.00301(17) -0.00257(15) -0.00926(18)
O1 0.0154(5) 0.0322(6) 0.0328(6) 0.0036(5) -0.0034(4) -0.0072(5)
C1 0.0202(7) 0.0252(7) 0.0217(7) 0.0012(6) -0.0023(6) -0.0086(6)
C2 0.0196(7) 0.0270(8) 0.0274(8) 0.0009(6) -0.0012(6) -0.0097(6)
C3 0.0258(8) 0.0393(9) 0.0265(8) -0.0044(7) 0.0019(6) -0.0141(7)
C4 0.0276(8) 0.0457(10) 0.0269(8) -0.0023(7) -0.0025(7) -0.0174(8)
C5 0.0211(8) 0.0377(9) 0.0291(8) 0.0004(7) -0.0029(6) -0.0132(7)
C6 0.0198(7) 0.0250(8) 0.0250(8) 0.0030(6) -0.0010(6) -0.0085(6)
C7 0.0149(7) 0.0272(8) 0.0265(8) 0.0020(6) -0.0011(6) -0.0069(6)
C8 0.0189(7) 0.0243(7) 0.0226(7) -0.0007(6) -0.0011(6) -0.0069(6)
C9 0.0182(7) 0.0298(8) 0.0256(8) -0.0010(6) 0.0002(6) -0.0099(6)
C10 0.0232(8) 0.0265(8) 0.0228(8) -0.0007(6) 0.0015(6) -0.0103(7)
C11 0.0237(8) 0.0276(8) 0.0239(8) 0.0032(6) -0.0019(6) -0.0088(7)
C12 0.0196(7) 0.0273(8) 0.0237(8) -0.0011(6) -0.0011(6) -0.0078(6)
C13 0.0197(7) 0.0254(7) 0.0225(7) 0.0016(6) -0.0007(6) -0.0104(6)
C14 0.0265(8) 0.0238(8) 0.0272(8) 0.0004(6) 0.0017(6) -0.0093(7)
C15 0.0379(10) 0.0329(9) 0.0371(10) -0.0018(7) 0.0004(8) -0.0179(8)
C16 0.0558(13) 0.0298(9) 0.0484(12) -0.0085(8) 0.0059(10) -0.0202(9)
C17 0.0448(12) 0.0273(9) 0.0486(12) -0.0064(8) 0.0082(9) -0.0083(9)
C18 0.0289(9) 0.0299(9) 0.0366(10) 0.0013(7) 0.0048(7) -0.0066(7)
C19 0.0255(8) 0.0245(8) 0.0266(8) 0.0020(6) -0.0003(6) -0.0079(7)
C20 0.0439(12) 0.0886(18) 0.0331(10) -0.0133(11) -0.0034(9) -0.0366(12)
C24 0.0264(8) 0.0312(8) 0.0263(8) 0.0029(6) 0.0020(6) -0.0136(7)
C25 0.0484(12) 0.0443(11) 0.0398(10) -0.0010(8) 0.0003(9) -0.0305(10)
C26 0.0308(9) 0.0434(10) 0.0311(9) 0.0020(8) 0.0048(7) -0.0150(8)
C27 0.0365(10) 0.0362(10) 0.0418(11) 0.0127(8) -0.0002(8) -0.0147(8)
C28 0.0256(9) 0.0384(10) 0.0438(11) 0.0035(8) -0.0103(8) -0.0030(8)
C29 0.0176(7) 0.0369(9) 0.0328(9) 0.0052(7) -0.0036(6) -0.0073(7)
C30 0.0363(10) 0.0386(10) 0.0434(11) -0.0024(8) -0.0016(8) -0.0032(9)
C31 0.0514(14) 0.0346(11) 0.0657(15) 0.0023(10) 0.0029(11) -0.0026(10)
C32 0.0432(12) 0.0516(14) 0.0541(14) 0.0200(11) -0.0034(10) -0.0039(11)
C33 0.0498(13) 0.0657(15) 0.0373(11) 0.0134(10) -0.0125(10) -0.0186(12)
C34 0.0363(10) 0.0476(11) 0.0359(10) 0.0055(8) -0.0097(8) -0.0168(9)
C35 0.0269(8) 0.0395(10) 0.0348(9) 0.0028(7) -0.0082(7) -0.0146(8)
C36 0.0414(11) 0.0522(13) 0.0556(13) -0.0118(10) 0.0046(10) -0.0231(10)
C37 0.0629(16) 0.0640(16) 0.0756(18) -0.0289(14) 0.0065(13) -0.0270(14)
C38 0.083(2) 0.0531(15) 0.086(2) -0.0115(14) -0.0206(16) -0.0366(15)
C39 0.0645(16) 0.0604(15) 0.0686(16) 0.0059(12) -0.0154(13) -0.0424(13)
C40 0.0355(10) 0.0510(12) 0.0449(11) 0.0072(9) -0.0108(8) -0.0237(9)
C41 0.0225(8) 0.0315(8) 0.0229(8) -0.0003(6) 0.0011(6) -0.0094(7)
C42 0.0388(10) 0.0349(9) 0.0331(9) -0.0008(7) -0.0011(8) -0.0166(8)
C43 0.0573(13) 0.0310(10) 0.0441(11) 0.0024(8) 0.0026(10) -0.0139(10)
C44 0.0441(12) 0.0422(11) 0.0395(11) 0.0061(9) -0.0022(9) 0.0043(10)
C45 0.0300(10) 0.0558(13) 0.0382(11) 0.0020(9) -0.0046(8) -0.0069(9)
C46 0.0277(9) 0.0442(10) 0.0320(9) -0.0010(8) -0.0020(7) -0.0147(8)
C47 0.0208(7) 0.0339(9) 0.0286(8) 0.0025(7) 0.0004(6) -0.0127(7)
C48 0.0476(11) 0.0386(10) 0.0332(10) -0.0020(8) 0.0066(8) -0.0196(9)
C49 0.0683(16) 0.0543(13) 0.0372(11) -0.0114(10) 0.0108(10) -0.0237(12)
C50 0.0680(16) 0.0722(17) 0.0273(10) 0.0030(10) 0.0060(10) -0.0152(13)
C51 0.0730(17) 0.0537(14) 0.0402(12) 0.0196(10) 0.0075(11) -0.0071(13)
C52 0.0427(11) 0.0357(10) 0.0410(11) 0.0084(8) 0.0063(9) -0.0068(9)
C21A 0.063(4) 0.066(3) 0.034(2) 0.0010(17) -0.019(2) -0.018(2)
C22A 0.108(4) 0.066(3) 0.041(2) -0.0092(16) -0.011(2) -0.054(3)
C23A 0.057(3) 0.244(12) 0.053(3) -0.058(5) 0.008(2) -0.090(5)
C21B 0.065(10) 0.34(3) 0.036(6) -0.055(14) -0.003(6) -0.071(14)
C22B 0.138(16) 0.086(8) 0.104(9) -0.028(7) -0.056(10) -0.044(9)
C23B 0.044(5) 0.117(9) 0.050(5) -0.021(6) -0.022(4) -0.014(6)
S1C 0.0316(3) 0.0439(3) 0.0674(4) -0.0106(3) 0.0024(2) -0.0143(2)
F1C 0.0420(8) 0.1057(14) 0.1103(14) -0.0100(11) -0.0227(9) -0.0108(9)
F2C 0.0998(13) 0.0464(8) 0.0881(12) -0.0227(8) -0.0092(10) -0.0082(9)
F3C 0.0954(13) 0.0853(12) 0.0559(9) -0.0082(8) 0.0111(9) -0.0234(10)
O1C 0.0503(10) 0.0546(10) 0.1028(15) -0.0354(10) 0.0172(9) -0.0256(8)
O2C 0.0685(12) 0.0776(13) 0.0586(11) -0.0057(9) 0.0054(9) -0.0280(10)
O3C 0.0370(9) 0.0566(10) 0.1113(16) -0.0099(10) -0.0135(9) -0.0178(8)
C1C 0.0397(12) 0.0558(14) 0.0544(13) -0.0166(11) 0.0024(10) -0.0096(10)
C1T 0.118(8) 0.076(5) 0.095(6) -0.029(5) -0.068(5) 0.042(5)
C2T 0.078(6) 0.124(9) 0.079(5) 0.009(5) -0.007(4) 0.024(5)
C3T 0.064(4) 0.051(3) 0.111(5) 0.010(3) -0.025(3) -0.015(3)
C4T 0.104(6) 0.072(5) 0.095(5) 0.009(4) -0.046(4) -0.011(4)
C5T 0.087(5) 0.104(6) 0.080(5) 0.034(5) -0.030(5) -0.017(4)
C6T 0.083(7) 0.055(4) 0.171(9) 0.005(7) -0.059(6) 0.002(5)
C7T 0.27(2) 0.165(16) 0.245(17) -0.091(14) -0.161(15) 0.040(14)

loop_
_atom_type_symbol
_atom_type_description
_atom_type_scat_dispersion_real
_atom_type_scat_dispersion_imag
_atom_type_scat_source
C C 0.0033 0.0016 'International Tables Vol C Tables 4.2.6.8 and 6.1.1.4'
H H 0.0000 0.0000 'International Tables Vol C Tables 4.2.6.8 and 6.1.1.4'
F F 0.0171 0.0103 'International Tables Vol C Tables 4.2.6.8 and 6.1.1.4'
O O 0.0106 0.0060 'International Tables Vol C Tables 4.2.6.8 and 6.1.1.4'
P P 0.1023 0.0942 'International Tables Vol C Tables 4.2.6.8 and 6.1.1.4'
S S 0.1246 0.1234 'International Tables Vol C Tables 4.2.6.8 and 6.1.1.4'

loop_
_exptl_crystal_face_index_h
_exptl_crystal_face_index_k
_exptl_crystal_face_index_l
_exptl_crystal_face_perp_dist
1 1 -31 0.0206
-1 -1 31 0.0187
1 -16 -4 0.0488
-11 5 -4 0.0876
7 17 8 0.0845
1 16 5 0.0786
13 11 9 0.1195
5 8 30 0.0562
5 -12 -11 0.0486

loop_
_geom_angle_atom_site_label_1
_geom_angle_atom_site_label_2
_geom_angle_atom_site_label_3
_geom_angle
_geom_angle_site_symmetry_1
_geom_angle_site_symmetry_3
_geom_angle_publ_flag
C1 S1 C13 96.98(8) . . ?
C14 S1 C1 98.36(8) . . ?
C14 S1 C13 95.93(7) . . ?
C41 P1 C2 102.64(8) . . ?
C41 P1 C47 102.72(8) . . ?
C47 P1 C2 100.46(8) . . ?
C29 P2 C12 100.30(8) . . ?
C29 P2 C35 105.92(9) . . ?
C35 P2 C12 100.32(8) . . ?
C7 O1 C28 117.12(13) . . ?
C2 C1 S1 121.25(12) . . ?
C6 C1 S1 114.87(12) . . ?
C6 C1 C2 123.81(15) . . ?
C1 C2 P1 120.29(12) . . ?
C3 C2 P1 123.49(12) . . ?
C3 C2 C1 115.83(15) . . ?
C2 C3 H3 118.6 . . ?
C2 C3 C4 122.70(15) . . ?
C4 C3 H3 118.6 . . ?
C3 C4 C20 119.86(16) . . ?
C5 C4 C3 118.63(16) . . ?
C5 C4 C20 121.50(16) . . ?
C4 C5 H5 119.6 . . ?
C6 C5 C4 120.88(16) . . ?
C6 C5 H5 119.6 . . ?
C1 C6 C7 117.41(14) . . ?
C5 C6 C1 118.02(15) . . ?
C5 C6 C7 124.53(14) . . ?
O1 C7 C6 113.30(13) . . ?
O1 C7 C8 108.75(13) . . ?
O1 C7 C19 114.01(13) . . ?
C8 C7 C6 105.34(12) . . ?
C8 C7 C19 104.95(13) . . ?
C19 C7 C6 109.78(13) . . ?
C9 C8 C7 124.72(14) . . ?
C9 C8 C13 118.65(14) . . ?
C13 C8 C7 116.63(14) . . ?
C8 C9 H9 119.8 . . ?
C8 C9 C10 120.38(15) . . ?
C10 C9 H9 119.8 . . ?
C9 C10 C24 119.01(15) . . ?
C11 C10 C9 118.86(15) . . ?
C11 C10 C24 122.12(14) . . ?
C10 C11 H11 118.7 . . ?
C10 C11 C12 122.55(15) . . ?
C12 C11 H11 118.7 . . ?
C11 C12 P2 124.92(12) . . ?
C13 C12 P2 118.88(12) . . ?
C13 C12 C11 116.02(15) . . ?
C8 C13 S1 115.30(11) . . ?
C12 C13 S1 121.13(12) . . ?
C12 C13 C8 123.53(15) . . ?
C15 C14 S1 120.27(14) . . ?
C15 C14 C19 124.47(16) . . ?
C19 C14 S1 115.05(13) . . ?
C14 C15 H15 121.4 . . ?
C14 C15 C16 117.16(19) . . ?
C16 C15 H15 121.4 . . ?
C15 C16 H16 120.1 . . ?
C17 C16 C15 119.86(19) . . ?
C17 C16 H16 120.1 . . ?
C16 C17 H17 119.0 . . ?
C16 C17 C18 121.99(18) . . ?
C18 C17 H17 119.0 . . ?
C17 C18 H18 120.2 . . ?
C19 C18 C17 119.61(19) . . ?
C19 C18 H18 120.2 . . ?
C14 C19 C7 117.09(14) . . ?
C18 C19 C7 125.77(16) . . ?
C18 C19 C14 116.90(17) . . ?
C4 C20 C22A 106.1(2) . . ?
C4 C20 C23B 104.3(4) . . ?
C21A C20 C4 111.0(3) . . ?
C21A C20 C22A 105.6(3) . . ?
C23A C20 C4 113.7(2) . . ?
C23A C20 C21A 112.9(4) . . ?
C23A C20 C22A 106.9(4) . . ?
C21B C20 C4 113.0(7) . . ?
C21B C20 C23B 101.1(9) . . ?
C22B C20 C4 110.5(5) . . ?
C22B C20 C21B 121.8(12) . . ?
C22B C20 C23B 103.6(8) . . ?
C10 C24 C25 109.92(14) . . ?
C10 C24 C26 108.21(14) . . ?
C25 C24 C26 108.88(16) . . ?
C27 C24 C10 112.28(14) . . ?
C27 C24 C25 108.19(16) . . ?
C27 C24 C26 109.31(15) . . ?
C24 C25 H25A 109.5 . . ?
C24 C25 H25B 109.5 . . ?
C24 C25 H25C 109.5 . . ?
H25A C25 H25B 109.5 . . ?
H25A C25 H25C 109.5 . . ?
H25B C25 H25C 109.5 . . ?
C24 C26 H26A 109.5 . . ?
C24 C26 H26B 109.5 . . ?
C24 C26 H26C 109.5 . . ?
H26A C26 H26B 109.5 . . ?
H26A C26 H26C 109.5 . . ?
H26B C26 H26C 109.5 . . ?
C24 C27 H27A 109.5 . . ?
C24 C27 H27B 109.5 . . ?
C24 C27 H27C 109.5 . . ?
H27A C27 H27B 109.5 . . ?
H27A C27 H27C 109.5 . . ?
H27B C27 H27C 109.5 . . ?
O1 C28 H28A 109.5 . . ?
O1 C28 H28B 109.5 . . ?
O1 C28 H28C 109.5 . . ?
H28A C28 H28B 109.5 . . ?
H28A C28 H28C 109.5 . . ?
H28B C28 H28C 109.5 . . ?
C30 C29 P2 115.01(14) . . ?
C34 C29 P2 125.70(15) . . ?
C34 C29 C30 119.29(17) . . ?
C29 C30 H30 119.9 . . ?
C31 C30 C29 120.2(2) . . ?
C31 C30 H30 119.9 . . ?
C30 C31 H31 119.9 . . ?
C32 C31 C30 120.3(2) . . ?
C32 C31 H31 119.9 . . ?
C31 C32 H32 120.1 . . ?
C33 C32 C31 119.9(2) . . ?
C33 C32 H32 120.1 . . ?
C32 C33 H33 119.6 . . ?
C32 C33 C34 120.9(2) . . ?
C34 C33 H33 119.6 . . ?
C29 C34 C33 119.5(2) . . ?
C29 C34 H34 120.3 . . ?
C33 C34 H34 120.3 . . ?
C36 C35 P2 124.74(16) . . ?
C36 C35 C40 118.5(2) . . ?
C40 C35 P2 116.68(15) . . ?
C35 C36 H36 119.8 . . ?
C37 C36 C35 120.4(2) . . ?
C37 C36 H36 119.8 . . ?
C36 C37 H37 120.1 . . ?
C36 C37 C38 119.7(3) . . ?
C38 C37 H37 120.1 . . ?
C37 C38 H38 120.0 . . ?
C39 C38 C37 120.0(2) . . ?
C39 C38 H38 120.0 . . ?
C38 C39 H39 119.8 . . ?
C40 C39 C38 120.5(2) . . ?
C40 C39 H39 119.8 . . ?
C35 C40 H40 119.6 . . ?
C39 C40 C35 120.9(2) . . ?
C39 C40 H40 119.6 . . ?
C42 C41 P1 125.55(14) . . ?
C42 C41 C46 119.13(16) . . ?
C46 C41 P1 115.29(14) . . ?
C41 C42 H42 120.2 . . ?
C41 C42 C43 119.56(19) . . ?
C43 C42 H42 120.2 . . ?
C42 C43 H43 119.8 . . ?
C44 C43 C42 120.3(2) . . ?
C44 C43 H43 119.8 . . ?
C43 C44 H44 119.7 . . ?
C45 C44 C43 120.55(19) . . ?
C45 C44 H44 119.7 . . ?
C44 C45 H45 120.2 . . ?
C44 C45 C46 119.6(2) . . ?
C46 C45 H45 120.2 . . ?
C41 C46 H46 119.6 . . ?
C45 C46 C41 120.8(2) . . ?
C45 C46 H46 119.6 . . ?
C48 C47 P1 124.84(13) . . ?
C48 C47 C52 118.43(17) . . ?
C52 C47 P1 116.71(14) . . ?
C47 C48 H48 119.7 . . ?
C49 C48 C47 120.54(19) . . ?
C49 C48 H48 119.7 . . ?
C48 C49 H49 119.7 . . ?
C50 C49 C48 120.6(2) . . ?
C50 C49 H49 119.7 . . ?
C49 C50 H50 120.3 . . ?
C51 C50 C49 119.5(2) . . ?
C51 C50 H50 120.3 . . ?
C50 C51 H51 119.6 . . ?
C50 C51 C52 120.9(2) . . ?
C52 C51 H51 119.6 . . ?
C47 C52 H52 120.0 . . ?
C51 C52 C47 120.0(2) . . ?
C51 C52 H52 120.0 . . ?
C20 C21A H21A 109.5 . . ?
C20 C21A H21B 109.5 . . ?
C20 C21A H21C 109.5 . . ?
H21A C21A H21B 109.5 . . ?
H21A C21A H21C 109.5 . . ?
H21B C21A H21C 109.5 . . ?
C20 C22A H22A 109.5 . . ?
C20 C22A H22B 109.5 . . ?
C20 C22A H22C 109.5 . . ?
H22A C22A H22B 109.5 . . ?
H22A C22A H22C 109.5 . . ?
H22B C22A H22C 109.5 . . ?
C20 C23A H23A 109.5 . . ?
C20 C23A H23B 109.5 . . ?
C20 C23A H23C 109.5 . . ?
H23A C23A H23B 109.5 . . ?
H23A C23A H23C 109.5 . . ?
H23B C23A H23C 109.5 . . ?
C20 C21B H21D 109.5 . . ?
C20 C21B H21E 109.5 . . ?
C20 C21B H21F 109.5 . . ?
H21D C21B H21E 109.5 . . ?
H21D C21B H21F 109.5 . . ?
H21E C21B H21F 109.5 . . ?
C20 C22B H22D 109.5 . . ?
C20 C22B H22E 109.5 . . ?
C20 C22B H22F 109.5 . . ?
H22D C22B H22E 109.5 . . ?
H22D C22B H22F 109.5 . . ?
H22E C22B H22F 109.5 . . ?
C20 C23B H23D 109.5 . . ?
C20 C23B H23E 109.5 . . ?
C20 C23B H23F 109.5 . . ?
H23D C23B H23E 109.5 . . ?
H23D C23B H23F 109.5 . . ?
H23E C23B H23F 109.5 . . ?
O1C S1C O3C 114.49(11) . . ?
O1C S1C C1C 103.06(12) . . ?
O2C S1C O1C 115.19(12) . . ?
O2C S1C O3C 115.51(13) . . ?
O2C S1C C1C 102.72(11) . . ?
O3C S1C C1C 103.34(12) . . ?
F1C C1C S1C 110.66(19) . . ?
F2C C1C S1C 112.51(18) . . ?
F2C C1C F1C 107.38(19) . . ?
F2C C1C F3C 106.1(2) . . ?
F3C C1C S1C 112.50(16) . . ?
F3C C1C F1C 107.4(2) . . ?
C2T C1T C6T 119.7(9) . . ?
C2T C1T C7T 129.0(11) . . ?
C6T C1T C7T 111.3(11) . . ?
C3T C2T C1T 122.3(8) . . ?
C4T C3T C2T 116.7(8) . . ?
C3T C4T C5T 121.1(8) . . ?
C6T C5T C4T 123.0(9) . . ?
C5T C6T C1T 117.1(9) . . ?

loop_
_geom_bond_atom_site_label_1
_geom_bond_atom_site_label_2
_geom_bond_distance
_geom_bond_site_symmetry_2
_geom_bond_publ_flag
S1 C1 1.7847(16) . ?
S1 C13 1.7972(16) . ?
S1 C14 1.7814(16) . ?
P1 C2 1.8460(17) . ?
P1 C41 1.8254(17) . ?
P1 C47 1.8298(17) . ?
P2 C12 1.8488(17) . ?
P2 C29 1.8266(18) . ?
P2 C35 1.830(2) . ?
O1 C7 1.4032(19) . ?
O1 C28 1.457(2) . ?
C1 C2 1.396(2) . ?
C1 C6 1.391(2) . ?
C2 C3 1.391(2) . ?
C3 H3 0.9500 . ?
C3 C4 1.398(2) . ?
C4 C5 1.397(2) . ?
C4 C20 1.530(3) . ?
C5 H5 0.9500 . ?
C5 C6 1.384(2) . ?
C6 C7 1.542(2) . ?
C7 C8 1.535(2) . ?
C7 C19 1.540(2) . ?
C8 C9 1.378(2) . ?
C8 C13 1.398(2) . ?
C9 H9 0.9500 . ?
C9 C10 1.406(2) . ?
C10 C11 1.393(2) . ?
C10 C24 1.534(2) . ?
C11 H11 0.9500 . ?
C11 C12 1.400(2) . ?
C12 C13 1.388(2) . ?
C14 C15 1.377(3) . ?
C14 C19 1.399(2) . ?
C15 H15 0.9500 . ?
C15 C16 1.389(3) . ?
C16 H16 0.9500 . ?
C16 C17 1.381(3) . ?
C17 H17 0.9500 . ?
C17 C18 1.387(3) . ?
C18 H18 0.9500 . ?
C18 C19 1.387(2) . ?
C20 C21A 1.510(6) . ?
C20 C22A 1.605(5) . ?
C20 C23A 1.484(4) . ?
C20 C21B 1.471(18) . ?
C20 C22B 1.429(13) . ?
C20 C23B 1.707(10) . ?
C24 C25 1.536(3) . ?
C24 C26 1.539(2) . ?
C24 C27 1.534(2) . ?
C25 H25A 0.9800 . ?
C25 H25B 0.9800 . ?
C25 H25C 0.9800 . ?
C26 H26A 0.9800 . ?
C26 H26B 0.9800 . ?
C26 H26C 0.9800 . ?
C27 H27A 0.9800 . ?
C27 H27B 0.9800 . ?
C27 H27C 0.9800 . ?
C28 H28A 0.9800 . ?
C28 H28B 0.9800 . ?
C28 H28C 0.9800 . ?
C29 C30 1.394(3) . ?
C29 C34 1.389(3) . ?
C30 H30 0.9500 . ?
C30 C31 1.385(3) . ?
C31 H31 0.9500 . ?
C31 C32 1.381(4) . ?
C32 H32 0.9500 . ?
C32 C33 1.366(4) . ?
C33 H33 0.9500 . ?
C33 C34 1.397(3) . ?
C34 H34 0.9500 . ?
C35 C36 1.389(3) . ?
C35 C40 1.403(3) . ?
C36 H36 0.9500 . ?
C36 C37 1.388(3) . ?
C37 H37 0.9500 . ?
C37 C38 1.396(4) . ?
C38 H38 0.9500 . ?
C38 C39 1.371(4) . ?
C39 H39 0.9500 . ?
C39 C40 1.369(3) . ?
C40 H40 0.9500 . ?
C41 C42 1.390(3) . ?
C41 C46 1.394(2) . ?
C42 H42 0.9500 . ?
C42 C43 1.393(3) . ?
C43 H43 0.9500 . ?
C43 C44 1.378(3) . ?
C44 H44 0.9500 . ?
C44 C45 1.373(3) . ?
C45 H45 0.9500 . ?
C45 C46 1.382(3) . ?
C46 H46 0.9500 . ?
C47 C48 1.386(3) . ?
C47 C52 1.387(3) . ?
C48 H48 0.9500 . ?
C48 C49 1.383(3) . ?
C49 H49 0.9500 . ?
C49 C50 1.366(3) . ?
C50 H50 0.9500 . ?
C50 C51 1.365(4) . ?
C51 H51 0.9500 . ?
C51 C52 1.387(3) . ?
C52 H52 0.9500 . ?
C21A H21A 0.9800 . ?
C21A H21B 0.9800 . ?
C21A H21C 0.9800 . ?
C22A H22A 0.9800 . ?
C22A H22B 0.9800 . ?
C22A H22C 0.9800 . ?
C23A H23A 0.9800 . ?
C23A H23B 0.9800 . ?
C23A H23C 0.9800 . ?
C21B H21D 0.9800 . ?
C21B H21E 0.9800 . ?
C21B H21F 0.9800 . ?
C22B H22D 0.9800 . ?
C22B H22E 0.9800 . ?
C22B H22F 0.9800 . ?
C23B H23D 0.9800 . ?
C23B H23E 0.9800 . ?
C23B H23F 0.9800 . ?
S1C O1C 1.4358(18) . ?
S1C O2C 1.4304(19) . ?
S1C O3C 1.4392(18) . ?
S1C C1C 1.813(3) . ?
F1C C1C 1.337(3) . ?
F2C C1C 1.318(3) . ?
F3C C1C 1.325(3) . ?
C1T C2T 1.392(10) . ?
C1T C6T 1.413(9) . ?
C1T C7T 1.514(14) . ?
C2T C3T 1.384(9) . ?
C3T C4T 1.377(9) . ?
C4T C5T 1.386(10) . ?
C5T C6T 1.346(9) . ?

loop_
_geom_torsion_atom_site_label_1
_geom_torsion_atom_site_label_2
_geom_torsion_atom_site_label_3
_geom_torsion_atom_site_label_4
_geom_torsion
_geom_torsion_site_symmetry_1
_geom_torsion_site_symmetry_2
_geom_torsion_site_symmetry_3
_geom_torsion_site_symmetry_4
_geom_torsion_publ_flag
S1 C1 C2 P1 -12.00(19) . . . . ?
S1 C1 C2 C3 174.90(13) . . . . ?
S1 C1 C6 C5 -172.99(13) . . . . ?
S1 C1 C6 C7 4.68(19) . . . . ?
S1 C14 C15 C16 -174.45(14) . . . . ?
S1 C14 C19 C7 -0.92(19) . . . . ?
S1 C14 C19 C18 173.78(13) . . . . ?
P1 C2 C3 C4 -174.30(14) . . . . ?
P1 C41 C42 C43 176.61(15) . . . . ?
P1 C41 C46 C45 -176.08(14) . . . . ?
P1 C47 C48 C49 177.27(18) . . . . ?
P1 C47 C52 C51 -177.0(2) . . . . ?
P2 C12 C13 S1 -5.94(19) . . . . ?
P2 C12 C13 C8 176.53(13) . . . . ?
P2 C29 C30 C31 -179.57(18) . . . . ?
P2 C29 C34 C33 -179.57(16) . . . . ?
P2 C35 C36 C37 -178.4(2) . . . . ?
P2 C35 C40 C39 178.18(17) . . . . ?
O1 C7 C8 C9 -1.4(2) . . . . ?
O1 C7 C8 C13 178.88(13) . . . . ?
O1 C7 C19 C14 178.09(13) . . . . ?
O1 C7 C19 C18 3.9(2) . . . . ?
C1 S1 C13 C8 -49.61(13) . . . . ?
C1 S1 C13 C12 132.67(14) . . . . ?
C1 S1 C14 C15 -136.40(14) . . . . ?
C1 S1 C14 C19 48.71(14) . . . . ?
C1 C2 C3 C4 -1.4(3) . . . . ?
C1 C6 C7 O1 -179.86(14) . . . . ?
C1 C6 C7 C8 -61.11(18) . . . . ?
C1 C6 C7 C19 51.41(18) . . . . ?
C2 P1 C41 C42 21.41(17) . . . . ?
C2 P1 C41 C46 -160.65(13) . . . . ?
C2 P1 C47 C48 -83.13(18) . . . . ?
C2 P1 C47 C52 95.39(16) . . . . ?
C2 C1 C6 C5 4.1(2) . . . . ?
C2 C1 C6 C7 -178.26(14) . . . . ?
C2 C3 C4 C5 2.6(3) . . . . ?
C2 C3 C4 C20 -176.50(19) . . . . ?
C3 C4 C5 C6 -0.4(3) . . . . ?
C3 C4 C20 C21A -51.8(3) . . . . ?
C3 C4 C20 C22A 62.4(3) . . . . ?
C3 C4 C20 C23A 179.6(5) . . . . ?
C3 C4 C20 C21B -24.3(12) . . . . ?
C3 C4 C20 C22B 116.1(8) . . . . ?
C3 C4 C20 C23B -133.1(6) . . . . ?
C4 C5 C6 C1 -2.8(3) . . . . ?
C4 C5 C6 C7 179.75(16) . . . . ?
C5 C4 C20 C21A 129.1(3) . . . . ?
C5 C4 C20 C22A -116.7(3) . . . . ?
C5 C4 C20 C23A 0.6(5) . . . . ?
C5 C4 C20 C21B 156.7(12) . . . . ?
C5 C4 C20 C22B -63.0(8) . . . . ?
C5 C4 C20 C23B 47.8(6) . . . . ?
C5 C6 C7 O1 -2.4(2) . . . . ?
C5 C6 C7 C8 116.39(17) . . . . ?
C5 C6 C7 C19 -131.09(17) . . . . ?
C6 C1 C2 P1 171.12(13) . . . . ?
C6 C1 C2 C3 -2.0(2) . . . . ?
C6 C7 C8 C9 -123.14(17) . . . . ?
C6 C7 C8 C13 57.13(18) . . . . ?
C6 C7 C19 C14 -53.57(18) . . . . ?
C6 C7 C19 C18 132.26(17) . . . . ?
C7 C8 C9 C10 -179.58(15) . . . . ?
C7 C8 C13 S1 0.88(19) . . . . ?
C7 C8 C13 C12 178.53(15) . . . . ?
C8 C7 C19 C14 59.19(17) . . . . ?
C8 C7 C19 C18 -114.97(18) . . . . ?
C8 C9 C10 C11 0.7(2) . . . . ?
C8 C9 C10 C24 179.97(15) . . . . ?
C9 C8 C13 S1 -178.87(12) . . . . ?
C9 C8 C13 C12 -1.2(2) . . . . ?
C9 C10 C11 C12 -0.6(3) . . . . ?
C9 C10 C24 C25 53.5(2) . . . . ?
C9 C10 C24 C26 -65.3(2) . . . . ?
C9 C10 C24 C27 173.96(16) . . . . ?
C10 C11 C12 P2 -175.27(13) . . . . ?
C10 C11 C12 C13 -0.4(2) . . . . ?
C11 C10 C24 C25 -127.30(18) . . . . ?
C11 C10 C24 C26 113.92(18) . . . . ?
C11 C10 C24 C27 -6.8(2) . . . . ?
C11 C12 C13 S1 178.82(12) . . . . ?
C11 C12 C13 C8 1.3(2) . . . . ?
C12 P2 C29 C30 80.35(15) . . . . ?
C12 P2 C29 C34 -100.31(17) . . . . ?
C12 P2 C35 C36 40.33(19) . . . . ?
C12 P2 C35 C40 -136.97(14) . . . . ?
C13 S1 C1 C2 -130.87(14) . . . . ?
C13 S1 C1 C6 46.28(13) . . . . ?
C13 S1 C14 C15 125.63(15) . . . . ?
C13 S1 C14 C19 -49.26(13) . . . . ?
C13 C8 C9 C10 0.1(2) . . . . ?
C14 S1 C1 C2 132.06(14) . . . . ?
C14 S1 C1 C6 -50.80(14) . . . . ?
C14 S1 C13 C8 49.59(14) . . . . ?
C14 S1 C13 C12 -128.13(14) . . . . ?
C14 C15 C16 C17 0.9(3) . . . . ?
C15 C14 C19 C7 -175.57(16) . . . . ?
C15 C14 C19 C18 -0.9(3) . . . . ?
C15 C16 C17 C18 -0.7(3) . . . . ?
C16 C17 C18 C19 -0.3(3) . . . . ?
C17 C18 C19 C7 175.19(16) . . . . ?
C17 C18 C19 C14 1.0(3) . . . . ?
C19 C7 C8 C9 120.98(17) . . . . ?
C19 C7 C8 C13 -58.74(17) . . . . ?
C19 C14 C15 C16 -0.1(3) . . . . ?
C20 C4 C5 C6 178.69(19) . . . . ?
C24 C10 C11 C12 -179.84(16) . . . . ?
C28 O1 C7 C6 -65.53(19) . . . . ?
C28 O1 C7 C8 177.71(14) . . . . ?
C28 O1 C7 C19 61.00(19) . . . . ?
C29 P2 C12 C11 -4.73(17) . . . . ?
C29 P2 C12 C13 -179.51(14) . . . . ?
C29 P2 C35 C36 -63.62(19) . . . . ?
C29 P2 C35 C40 119.09(15) . . . . ?
C29 C30 C31 C32 -1.5(4) . . . . ?
C30 C29 C34 C33 -0.3(3) . . . . ?
C30 C31 C32 C33 1.1(4) . . . . ?
C31 C32 C33 C34 -0.3(4) . . . . ?
C32 C33 C34 C29 -0.1(3) . . . . ?
C34 C29 C30 C31 1.0(3) . . . . ?
C35 P2 C12 C11 -113.18(15) . . . . ?
C35 P2 C12 C13 72.04(15) . . . . ?
C35 P2 C29 C30 -175.69(14) . . . . ?
C35 P2 C29 C34 3.65(18) . . . . ?
C35 C36 C37 C38 0.7(4) . . . . ?
C36 C35 C40 C39 0.7(3) . . . . ?
C36 C37 C38 C39 0.2(4) . . . . ?
C37 C38 C39 C40 -0.6(4) . . . . ?
C38 C39 C40 C35 0.2(4) . . . . ?
C40 C35 C36 C37 -1.1(3) . . . . ?
C41 P1 C2 C1 81.87(14) . . . . ?
C41 P1 C2 C3 -105.58(15) . . . . ?
C41 P1 C47 C48 22.53(19) . . . . ?
C41 P1 C47 C52 -158.96(16) . . . . ?
C41 C42 C43 C44 0.2(3) . . . . ?
C42 C41 C46 C45 2.0(3) . . . . ?
C42 C43 C44 C45 0.1(3) . . . . ?
C43 C44 C45 C46 0.6(3) . . . . ?
C44 C45 C46 C41 -1.7(3) . . . . ?
C46 C41 C42 C43 -1.3(3) . . . . ?
C47 P1 C2 C1 -172.42(13) . . . . ?
C47 P1 C2 C3 0.13(16) . . . . ?
C47 P1 C41 C42 -82.56(16) . . . . ?
C47 P1 C41 C46 95.39(14) . . . . ?
C47 C48 C49 C50 0.2(4) . . . . ?
C48 C47 C52 C51 1.6(3) . . . . ?
C48 C49 C50 C51 0.5(4) . . . . ?
C49 C50 C51 C52 -0.1(5) . . . . ?
C50 C51 C52 C47 -1.0(4) . . . . ?
C52 C47 C48 C49 -1.2(3) . . . . ?
O1C S1C C1C F1C 62.09(18) . . . . ?
O1C S1C C1C F2C -177.79(17) . . . . ?
O1C S1C C1C F3C -58.1(2) . . . . ?
O2C S1C C1C F1C -57.93(19) . . . . ?
O2C S1C C1C F2C 62.2(2) . . . . ?
O2C S1C C1C F3C -178.09(19) . . . . ?
O3C S1C C1C F1C -178.41(17) . . . . ?
O3C S1C C1C F2C -58.3(2) . . . . ?
O3C S1C C1C F3C 61.4(2) . . . . ?
C1T C2T C3T C4T -0.5(13) . . . . ?
C2T C1T C6T C5T -2.1(16) . . . . ?
C2T C3T C4T C5T -0.7(14) . . . . ?
C3T C4T C5T C6T 0.5(17) . . . . ?
C4T C5T C6T C1T 0.9(16) . . . . ?
C6T C1T C2T C3T 2.0(16) . . . . ?
C7T C1T C2T C3T -174.7(14) . . . . ?
C7T C1T C6T C5T 175.1(12) . . . . ?

loop_
_exptl_oxdiff_crystal_face_indexfrac_h
_exptl_oxdiff_crystal_face_indexfrac_k
_exptl_oxdiff_crystal_face_indexfrac_l
_exptl_oxdiff_crystal_face_x
_exptl_oxdiff_crystal_face_y
_exptl_oxdiff_crystal_face_z
1.2667 1.3379 -30.5356 -0.1306 -0.9914 0.0089
-1.2667 -1.3379 30.5356 0.1306 0.9914 -0.0089
0.7582 -15.6162 -4.4292 0.5249 -0.0685 -0.8484
-11.0423 4.8155 -3.5424 0.2835 -0.0381 0.9582
6.9478 17.1154 8.3869 -0.8959 0.1176 0.4285
0.6569 16.2757 5.2734 -0.6067 0.0793 0.7909
13.3672 11.1842 9.4889 -0.9491 0.1252 -0.2889
5.0645 8.1963 30.2345 -0.4758 0.8763 0.0754
5.3411 -11.5037 -10.6969 0.1803 -0.3304 -0.9265
